data_2104819
loop_
_publ_author_name
'Frey, Joseph'
'Khan, Saeed I.'
'Knobler, Carolyn B.'
'Lightner, David A.'
'Maverick, Emily F.'
'Phillips, Daniel J.'
'Rappoport, Zvi'
'Trueblood, Kenneth N.'

_publ_section_title
;
 Thermal motion of <i>tert</i>-butyl groups III. <i>tert</i>-Butyl
 substituents in aromatic hydrocarbons, the view from the bottom of the
 well
;
_journal_issue 6
_journal_name_full 'Acta Crystallographica Section B'
_journal_page_first 622
_journal_page_last 638
_journal_paper_doi 10.1107/S0108768110040024
_journal_volume 66
_journal_year 2010
_chemical_formula_moiety 'C30 H26'
_chemical_formula_sum 'C30 H26'
_chemical_formula_weight 386.51
_chemical_name_systematic
;
 Trans-1-(para-tert-butylphenyl)-2-(2-benzo[c]phenanthrenyl)ethylene
;
_space_group_IT_number 14
_symmetry_cell_setting monoclinic
_symmetry_space_group_name_Hall '-P 2ybc'
_symmetry_space_group_name_H-M 'P 1 21/c 1'
_atom_sites_solution_hydrogens geom
_atom_sites_solution_primary direct
_atom_sites_solution_secondary difmap
_audit_creation_method SHELXL-97
_cell_angle_alpha 90.00
_cell_angle_beta 92.680(2)
_cell_angle_gamma 90.00
_cell_formula_units_Z 4
_cell_length_a 15.8912(15)
_cell_length_b 15.3430(14)
_cell_length_c 8.6285(8)
_cell_measurement_reflns_used 2542
_cell_measurement_temperature 100(2)
_cell_measurement_theta_max 27.40
_cell_measurement_theta_min 2.57
_cell_volume 2101.5(3)
_computing_cell_refinement 'Bruker SMART'
_computing_data_collection 'Bruker SMART'
_computing_data_reduction 'Bruker SAINT'
_computing_molecular_graphics 'Bruker SHELXTL'
_computing_publication_material 'Bruker SHELXTL'
_computing_structure_refinement 'SHELXL-97 (Sheldrick, 1997)'
_computing_structure_solution 'SHELXS-97 (Sheldrick, 1990)'
_diffrn_ambient_temperature 100(2)
_diffrn_measured_fraction_theta_full 0.718
_diffrn_measured_fraction_theta_max 0.718
_diffrn_measurement_device_type 'CCD area detector'
_diffrn_measurement_method 'phi and omega scans'
_diffrn_radiation_monochromator graphite
_diffrn_radiation_source 'fine-focus sealed tube'
_diffrn_radiation_type MoK\a
_diffrn_radiation_wavelength 0.71073
_diffrn_reflns_av_R_equivalents 0.0808
_diffrn_reflns_av_sigmaI/netI 0.1259
_diffrn_reflns_limit_h_max 17
_diffrn_reflns_limit_h_min -20
_diffrn_reflns_limit_k_max 20
_diffrn_reflns_limit_k_min -20
_diffrn_reflns_limit_l_max 10
_diffrn_reflns_limit_l_min -11
_diffrn_reflns_number 8635
_diffrn_reflns_theta_full 28.27
_diffrn_reflns_theta_max 28.27
_diffrn_reflns_theta_min 17.24
_exptl_absorpt_coefficient_mu 0.069
_exptl_absorpt_correction_T_max 0.993
_exptl_absorpt_correction_T_min 0.630
_exptl_absorpt_correction_type multi-scan
_exptl_absorpt_process_details 'SADABS (Bruker)'
_exptl_crystal_colour colourless
_exptl_crystal_density_diffrn 1.222
_exptl_crystal_density_method 'not measured'
_exptl_crystal_description plate
_exptl_crystal_F_000 824
_exptl_crystal_size_max 0.6
_exptl_crystal_size_mid 0.18
_exptl_crystal_size_min 0.10
_refine_diff_density_max 0.193
_refine_diff_density_min -0.183
_refine_ls_extinction_method none
_refine_ls_goodness_of_fit_ref 1.016
_refine_ls_hydrogen_treatment constr
_refine_ls_matrix_type fullcycle
_refine_ls_number_parameters 181
_refine_ls_number_reflns 3750
_refine_ls_number_restraints 0
_refine_ls_restrained_S_all 1.016
_refine_ls_R_factor_all 0.1378
_refine_ls_R_factor_gt 0.0570
_refine_ls_shift/su_max 0.000
_refine_ls_shift/su_mean 0.000
_refine_ls_structure_factor_coef Fsqd
_refine_ls_weighting_details 'calc w=1/[\s^2^(Fo^2^)+(0.0542P)^2^+0.5056P] where P=(Fo^2^+2Fc^2^)/3'
_refine_ls_weighting_scheme calc
_refine_ls_wR_factor_gt 0.1205
_refine_ls_wR_factor_ref 0.1601
_reflns_number_gt 2057
_reflns_number_total 3750
_reflns_threshold_expression >2sigma(I)
_cod_data_source_file bk5096.cif
_cod_data_source_block VIIahigh
_cod_original_sg_symbol_Hall -p_2ybc
_cod_original_sg_symbol_H-M p_21/c
_cod_database_code 2104819

loop_
_symmetry_equiv_pos_as_xyz
'x, y, z'
'-x, y+1/2, -z+1/2'
'-x, -y, -z'
'x, -y-1/2, z-1/2'

loop_
_atom_site_type_symbol
_atom_site_label
_atom_site_fract_x
_atom_site_fract_y
_atom_site_fract_z
_atom_site_U_iso_or_equiv
_atom_site_adp_type
_atom_site_calc_flag
_atom_site_refinement_flags
_atom_site_occupancy
_atom_site_disorder_assembly
_atom_site_disorder_group
C C1 1.0220 0.1647 0.5018 0.0216(5) Uani d . 1 . .
H H1 1.0055 0.1949 0.4093 0.026 Uiso calc R 1 . .
C C2 1.0990 0.1201 0.5102 0.0197(5) Uani d . 1 . .
C C3 1.1202 0.0777 0.6485 0.0274(6) Uani d . 1 . .
H H3 1.1722 0.0472 0.6588 0.033 Uiso calc R 1 . .
C C4 1.0675 0.0788 0.7721 0.0286(6) Uani d . 1 . .
H H4 1.0843 0.0492 0.8652 0.034 Uiso calc R 1 . .
C C5 0.9367 0.1210 0.8967 0.0229(5) Uani d . 1 . .
H H5 0.9626 0.1030 0.9929 0.027 Uiso calc R 1 . .
C C6 0.8552 0.1424 0.8978 0.0191(5) Uani d . 1 . .
H H6 0.8288 0.1609 0.8022 0.023 Uiso calc R 1 . .
C C7 0.8374 0.1352 1.1870 0.0234(5) Uani d . 1 . .
H H7 0.8966 0.1297 1.2051 0.028 Uiso calc R 1 . .
C C8 0.7862 0.1386 1.3093 0.0227(5) Uani d . 1 . .
H H8 0.8107 0.1380 1.4119 0.027 Uiso calc R 1 . .
C C9 0.6463 0.1559 1.4167 0.0224(5) Uani d . 1 . .
H H9 0.6709 0.1547 1.5192 0.027 Uiso calc R 1 . .
C C10 0.5626 0.1698 1.3932 0.0215(5) Uani d . 1 . .
H H10 0.5300 0.1853 1.4786 0.026 Uiso calc R 1 . .
C C11 0.4335 0.1736 1.2248 0.0227(5) Uani d . 1 . .
H H11 0.4029 0.1912 1.3116 0.027 Uiso calc R 1 . .
C C12 0.3918 0.1602 1.0871 0.0236(5) Uani d . 1 . .
H H12 0.3333 0.1727 1.0764 0.028 Uiso calc R 1 . .
C C13 0.3885 0.1053 0.8189 0.0237(5) Uani d . 1 . .
H H13 0.3298 0.1170 0.8097 0.028 Uiso calc R 1 . .
C C14 0.4269 0.0672 0.6977 0.0236(5) Uani d . 1 . .
H H14 0.3959 0.0548 0.6035 0.028 Uiso calc R 1 . .
C C15 0.5129 0.0467 0.7146 0.0211(5) Uani d . 1 . .
H H15 0.5394 0.0173 0.6331 0.025 Uiso calc R 1 . .
C C16 0.5592 0.0685 0.8467 0.0181(5) Uani d . 1 . .
H H16 0.6171 0.0530 0.8556 0.022 Uiso calc R 1 . .
C C17 0.5229 0.1136 0.9709 0.0172(5) Uani d . 1 . .
C C18 0.4343 0.1278 0.9578 0.0205(5) Uani d . 1 . .
C C19 0.5691 0.1385 1.1137 0.0170(5) Uani d . 1 . .
C C20 0.5224 0.1618 1.2428 0.0196(5) Uani d . 1 . .
C C21 0.6604 0.1395 1.1346 0.0180(5) Uani d . 1 . .
C C22 0.6977 0.1429 1.2873 0.0200(5) Uani d . 1 . .
C C23 0.7160 0.1431 1.0104 0.0176(5) Uani d . 1 . .
H H23 0.6927 0.1480 0.9074 0.021 Uiso calc R 1 . .
C C24 0.8027 0.1399 1.0332 0.0200(5) Uani d . 1 . .
C C25 0.9693 0.1657 0.6248 0.0218(5) Uani d . 1 . .
H H25 0.9176 0.1967 0.6149 0.026 Uiso calc R 1 . .
C C26 0.9904 0.1223 0.7632 0.0212(5) Uani d . 1 . .
C C27 1.1587 0.1233 0.3756 0.0219(5) Uani d . 1 . .
C C28 1.2185 0.0449 0.3785 0.0323(6) Uani d . 1 . .
H H28A 1.1855 -0.0091 0.3726 0.048 Uiso calc R 1 . .
H H28B 1.2535 0.0455 0.4750 0.048 Uiso calc R 1 . .
H H28C 1.2546 0.0481 0.2897 0.048 Uiso calc R 1 . .
C C29 1.1099 0.1226 0.2183 0.0327(6) Uani d . 1 . .
H H29A 1.0753 0.1753 0.2080 0.049 Uiso calc R 1 . .
H H29B 1.0736 0.0710 0.2113 0.049 Uiso calc R 1 . .
H H29C 1.1497 0.1210 0.1349 0.049 Uiso calc R 1 . .
C C30 1.2101 0.2075 0.3917 0.0426(8) Uani d . 1 . .
H H30A 1.2475 0.2123 0.3049 0.064 Uiso calc R 1 . .
H H30B 1.2439 0.2065 0.4896 0.064 Uiso calc R 1 . .
H H30C 1.1719 0.2576 0.3909 0.064 Uiso calc R 1 . .

loop_
_atom_site_aniso_label
_atom_site_aniso_U_11
_atom_site_aniso_U_22
_atom_site_aniso_U_33
_atom_site_aniso_U_12
_atom_site_aniso_U_13
_atom_site_aniso_U_23
C1 0.0178(11) 0.0246(10) 0.0222(11) 0.0022(8) 0.0000(8) -0.0002(8)
C2 0.0151(10) 0.0182(9) 0.0259(11) -0.0035(7) 0.0021(8) -0.0027(8)
C3 0.0179(11) 0.0305(11) 0.0340(13) 0.0075(9) 0.0032(9) 0.0064(10)
C4 0.0212(12) 0.0339(12) 0.0309(13) 0.0035(9) 0.0034(10) 0.0101(10)
C5 0.0185(11) 0.0257(10) 0.0246(11) -0.0031(8) 0.0025(8) 0.0017(9)
C6 0.0180(10) 0.0184(9) 0.0211(11) -0.0014(8) 0.0014(8) -0.0009(7)
C7 0.0182(10) 0.0242(10) 0.0277(12) -0.0026(8) -0.0023(8) 0.0019(9)
C8 0.0251(12) 0.0233(10) 0.0194(11) -0.0032(9) -0.0028(8) 0.0003(8)
C9 0.0317(13) 0.0171(9) 0.0184(11) -0.0035(8) 0.0033(9) -0.0005(7)
C10 0.0286(12) 0.0152(9) 0.0215(11) -0.0014(8) 0.0090(9) -0.0012(8)
C11 0.0250(12) 0.0183(9) 0.0259(12) 0.0039(8) 0.0118(9) 0.0009(8)
C12 0.0178(10) 0.0194(9) 0.0340(13) 0.0040(8) 0.0065(9) 0.0021(9)
C13 0.0178(11) 0.0225(10) 0.0308(13) 0.0010(8) 0.0004(9) 0.0045(9)
C14 0.0234(12) 0.0226(10) 0.0246(11) -0.0025(8) -0.0021(9) 0.0010(8)
C15 0.0232(12) 0.0186(9) 0.0220(11) -0.0043(8) 0.0044(8) -0.0004(8)
C16 0.0158(10) 0.0166(9) 0.0221(11) -0.0015(7) 0.0039(8) 0.0019(8)
C17 0.0167(10) 0.0137(8) 0.0214(11) -0.0013(7) 0.0042(8) 0.0033(7)
C18 0.0178(11) 0.0161(9) 0.0279(12) 0.0010(8) 0.0042(8) 0.0033(8)
C19 0.0181(10) 0.0121(8) 0.0211(10) 0.0005(7) 0.0043(8) 0.0020(7)
C20 0.0225(11) 0.0129(8) 0.0239(11) -0.0002(7) 0.0064(9) 0.0014(7)
C21 0.0211(11) 0.0121(8) 0.0209(10) -0.0018(7) 0.0035(8) -0.0002(7)
C22 0.0241(11) 0.0138(9) 0.0221(11) -0.0027(8) 0.0021(8) 0.0019(7)
C23 0.0173(10) 0.0164(9) 0.0194(10) -0.0002(7) 0.0025(8) -0.0004(7)
C24 0.0186(10) 0.0163(9) 0.0255(11) -0.0014(8) 0.0031(8) -0.0008(8)
C25 0.0153(10) 0.0239(10) 0.0261(12) 0.0015(8) -0.0003(8) -0.0015(8)
C26 0.0162(10) 0.0208(10) 0.0266(12) -0.0022(8) 0.0014(8) -0.0016(8)
C27 0.0166(10) 0.0217(10) 0.0277(12) -0.0006(8) 0.0048(8) -0.0017(8)
C28 0.0302(14) 0.0379(13) 0.0293(13) 0.0128(11) 0.0057(10) -0.0012(10)
C29 0.0267(13) 0.0460(15) 0.0259(12) 0.0072(11) 0.0056(10) 0.0073(11)
C30 0.0389(16) 0.0330(13) 0.058(2) -0.0164(12) 0.0295(15) -0.0185(13)

loop_
_atom_type_symbol
_atom_type_description
_atom_type_scat_dispersion_real
_atom_type_scat_dispersion_imag
_atom_type_scat_source
C C 0.0033 0.0016 'International Tables Vol C Tables 4.2.6.8 and 6.1.1.4'
H H 0.0000 0.0000 'International Tables Vol C Tables 4.2.6.8 and 6.1.1.4'

loop_
_geom_angle_atom_site_label_1
_geom_angle_atom_site_label_2
_geom_angle_atom_site_label_3
_geom_angle_site_symmetry_1
_geom_angle_site_symmetry_3
_geom_angle
_geom_angle_publ_flag
C25 C1 C2 . . 121.7 ?
C25 C1 H1 . . 119.2 ?
C2 C1 H1 . . 119.2 ?
C3 C2 C1 . . 116.8 ?
C3 C2 C27 . . 122.1 ?
C1 C2 C27 . . 121.0 ?
C2 C3 C4 . . 121.6 ?
C2 C3 H3 . . 119.2 ?
C4 C3 H3 . . 119.2 ?
C3 C4 C26 . . 121.7 ?
C3 C4 H4 . . 119.2 ?
C26 C4 H4 . . 119.2 ?
C6 C5 C26 . . 127.0 ?
C6 C5 H5 . . 116.5 ?
C26 C5 H5 . . 116.5 ?
C5 C6 C24 . . 125.9 ?
C5 C6 H6 . . 117.1 ?
C24 C6 H6 . . 117.1 ?
C8 C7 C24 . . 120.2 ?
C8 C7 H7 . . 119.9 ?
C24 C7 H7 . . 119.9 ?
C7 C8 C22 . . 121.6 ?
C7 C8 H8 . . 119.2 ?
C22 C8 H8 . . 119.2 ?
C10 C9 C22 . . 119.9 ?
C10 C9 H9 . . 120.0 ?
C22 C9 H9 . . 120.0 ?
C9 C10 C20 . . 121.2 ?
C9 C10 H10 . . 119.4 ?
C20 C10 H10 . . 119.4 ?
C12 C11 C20 . . 121.3 ?
C12 C11 H11 . . 119.3 ?
C20 C11 H11 . . 119.3 ?
C11 C12 C18 . . 120.9 ?
C11 C12 H12 . . 119.5 ?
C18 C12 H12 . . 119.5 ?
C14 C13 C18 . . 121.4 ?
C14 C13 H13 . . 119.3 ?
C18 C13 H13 . . 119.3 ?
C13 C14 C15 . . 119.0 ?
C13 C14 H14 . . 120.5 ?
C15 C14 H14 . . 120.5 ?
C16 C15 C14 . . 120.9 ?
C16 C15 H15 . . 119.5 ?
C14 C15 H15 . . 119.5 ?
C15 C16 C17 . . 121.7 ?
C15 C16 H16 . . 119.1 ?
C17 C16 H16 . . 119.1 ?
C16 C17 C18 . . 116.7 ?
C16 C17 C19 . . 124.1 ?
C18 C17 C19 . . 119.0 ?
C13 C18 C12 . . 120.4 ?
C13 C18 C17 . . 119.8 ?
C12 C18 C17 . . 119.7 ?
C20 C19 C21 . . 117.2 ?
C20 C19 C17 . . 118.1 ?
C21 C19 C17 . . 124.7 ?
C19 C20 C10 . . 120.7 ?
C19 C20 C11 . . 120.0 ?
C10 C20 C11 . . 119.2 ?
C22 C21 C23 . . 116.8 ?
C22 C21 C19 . . 119.1 ?
C23 C21 C19 . . 124.0 ?
C8 C22 C21 . . 119.5 ?
C8 C22 C9 . . 120.2 ?
C21 C22 C9 . . 120.1 ?
C24 C23 C21 . . 122.8 ?
C24 C23 H23 . . 118.6 ?
C21 C23 H23 . . 118.6 ?
C23 C24 C7 . . 118.5 ?
C23 C24 C6 . . 119.0 ?
C7 C24 C6 . . 122.5 ?
C1 C25 C26 . . 121.4 ?
C1 C25 H25 . . 119.3 ?
C26 C25 H25 . . 119.3 ?
C4 C26 C25 . . 116.8 ?
C4 C26 C5 . . 119.5 ?
C25 C26 C5 . . 123.6 ?
C30 C27 C29 . . 109.4 ?
C30 C27 C28 . . 109.5 ?
C29 C27 C28 . . 107.2 ?
C30 C27 C2 . . 107.8 ?
C29 C27 C2 . . 111.4 ?
C28 C27 C2 . . 111.5 ?
C27 C28 H28A . . 109.5 ?
C27 C28 H28B . . 109.5 ?
H28A C28 H28B . . 109.5 ?
C27 C28 H28C . . 109.5 ?
H28A C28 H28C . . 109.5 ?
H28B C28 H28C . . 109.5 ?
C27 C29 H29A . . 109.5 ?
C27 C29 H29B . . 109.5 ?
H29A C29 H29B . . 109.5 ?
C27 C29 H29C . . 109.5 ?
H29A C29 H29C . . 109.5 ?
H29B C29 H29C . . 109.5 ?
C27 C30 H30A . . 109.5 ?
C27 C30 H30B . . 109.5 ?
H30A C30 H30B . . 109.5 ?
C27 C30 H30C . . 109.5 ?
H30A C30 H30C . . 109.5 ?
H30B C30 H30C . . 109.5 ?

loop_
_geom_bond_atom_site_label_1
_geom_bond_atom_site_label_2
_geom_bond_site_symmetry_2
_geom_bond_distance
_geom_bond_publ_flag
C1 C25 . 1.3824 ?
C1 C2 . 1.4009 ?
C1 H1 . 0.9500 ?
C2 C3 . 1.3863 ?
C2 C27 . 1.5348 ?
C3 C4 . 1.3874 ?
C3 H3 . 0.9500 ?
C4 C26 . 1.3936 ?
C4 H4 . 0.9500 ?
C5 C6 . 1.3368 ?
C5 C26 . 1.4656 ?
C5 H5 . 0.9500 ?
C6 C24 . 1.4679 ?
C6 H6 . 0.9500 ?
C7 C8 . 1.3633 ?
C7 C24 . 1.4147 ?
C7 H7 . 0.9500 ?
C8 C22 . 1.4116 ?
C8 H8 . 0.9500 ?
C9 C10 . 1.3542 ?
C9 C22 . 1.4277 ?
C9 H9 . 0.9500 ?
C10 C20 . 1.4246 ?
C10 H10 . 0.9500 ?
C11 C12 . 1.3480 ?
C11 C20 . 1.4265 ?
C11 H11 . 0.9500 ?
C12 C18 . 1.4209 ?
C12 H12 . 0.9500 ?
C13 C14 . 1.3669 ?
C13 C18 . 1.4155 ?
C13 H13 . 0.9500 ?
C14 C15 . 1.4024 ?
C14 H14 . 0.9500 ?
C15 C16 . 1.3694 ?
C15 H15 . 0.9500 ?
C16 C17 . 1.4202 ?
C16 H16 . 0.9500 ?
C17 C18 . 1.4241 ?
C17 C19 . 1.4554 ?
C19 C20 . 1.4126 ?
C19 C21 . 1.4542 ?
C21 C22 . 1.4200 ?
C21 C23 . 1.4214 ?
C23 C24 . 1.3825 ?
C23 H23 . 0.9500 ?
C25 C26 . 1.3946 ?
C25 H25 . 0.9500 ?
C27 C30 . 1.5309 ?
C27 C29 . 1.5317 ?
C27 C28 . 1.5323 ?
C28 H28A . 0.9800 ?
C28 H28B . 0.9800 ?
C28 H28C . 0.9800 ?
C29 H29A . 0.9800 ?
C29 H29B . 0.9800 ?
C29 H29C . 0.9800 ?
C30 H30A . 0.9800 ?
C30 H30B . 0.9800 ?
C30 H30C . 0.9800 ?

loop_
_geom_torsion_atom_site_label_1
_geom_torsion_atom_site_label_2
_geom_torsion_atom_site_label_3
_geom_torsion_atom_site_label_4
_geom_torsion_site_symmetry_1
_geom_torsion_site_symmetry_2
_geom_torsion_site_symmetry_3
_geom_torsion_site_symmetry_4
_geom_torsion
_geom_torsion_publ_flag
C25 C1 C2 C3 . . . . -0.6 ?
C25 C1 C2 C27 . . . . -176.9 ?
C1 C2 C3 C4 . . . . 0.5 ?
C27 C2 C3 C4 . . . . 176.8 ?
C2 C3 C4 C26 . . . . 0.3 ?
C26 C5 C6 C24 . . . . 179.5 ?
C24 C7 C8 C22 . . . . 2.8 ?
C22 C9 C10 C20 . . . . 7.4 ?
C20 C11 C12 C18 . . . . 4.7 ?
C18 C13 C14 C15 . . . . 2.7 ?
C13 C14 C15 C16 . . . . -3.5 ?
C14 C15 C16 C17 . . . . -0.9 ?
C15 C16 C17 C18 . . . . 5.8 ?
C15 C16 C17 C19 . . . . -179.8 ?
C14 C13 C18 C12 . . . . -174.4 ?
C14 C13 C18 C17 . . . . 2.3 ?
C11 C12 C18 C13 . . . . 173.3 ?
C11 C12 C18 C17 . . . . -3.5 ?
C16 C17 C18 C13 . . . . -6.4 ?
C19 C17 C18 C13 . . . . 178.9 ?
C16 C17 C18 C12 . . . . 170.4 ?
C19 C17 C18 C12 . . . . -4.3 ?
C16 C17 C19 C20 . . . . -163.6 ?
C18 C17 C19 C20 . . . . 10.7 ?
C16 C17 C19 C21 . . . . 15.1 ?
C18 C17 C19 C21 . . . . -170.7 ?
C21 C19 C20 C10 . . . . -11.4 ?
C17 C19 C20 C10 . . . . 167.3 ?
C21 C19 C20 C11 . . . . 171.6 ?
C17 C19 C20 C11 . . . . -9.7 ?
C9 C10 C20 C19 . . . . 0.3 ?
C9 C10 C20 C11 . . . . 177.4 ?
C12 C11 C20 C19 . . . . 2.1 ?
C12 C11 C20 C10 . . . . -174.9 ?
C20 C19 C21 C22 . . . . 14.8 ?
C17 C19 C21 C22 . . . . -163.8 ?
C20 C19 C21 C23 . . . . -160.8 ?
C17 C19 C21 C23 . . . . 20.5 ?
C7 C8 C22 C21 . . . . 3.0 ?
C7 C8 C22 C9 . . . . -173.1 ?
C23 C21 C22 C8 . . . . -7.8 ?
C19 C21 C22 C8 . . . . 176.2 ?
C23 C21 C22 C9 . . . . 168.3 ?
C19 C21 C22 C9 . . . . -7.6 ?
C10 C9 C22 C8 . . . . 172.5 ?
C10 C9 C22 C21 . . . . -3.6 ?
C22 C21 C23 C24 . . . . 7.4 ?
C19 C21 C23 C24 . . . . -176.9 ?
C21 C23 C24 C7 . . . . -1.8 ?
C21 C23 C24 C6 . . . . 178.9 ?
C8 C7 C24 C23 . . . . -3.4 ?
C8 C7 C24 C6 . . . . 175.9 ?
C5 C6 C24 C23 . . . . -164.4 ?
C5 C6 C24 C7 . . . . 16.3 ?
C2 C1 C25 C26 . . . . -0.1 ?
C3 C4 C26 C25 . . . . -0.9 ?
C3 C4 C26 C5 . . . . 179.6 ?
C1 C25 C26 C4 . . . . 0.8 ?
C1 C25 C26 C5 . . . . -179.7 ?
C6 C5 C26 C4 . . . . -164.7 ?
C6 C5 C26 C25 . . . . 15.9 ?
C3 C2 C27 C30 . . . . -93.4 ?
C1 C2 C27 C30 . . . . 82.8 ?
C3 C2 C27 C29 . . . . 146.6 ?
C1 C2 C27 C29 . . . . -37.3 ?
C3 C2 C27 C28 . . . . 26.8 ?
C1 C2 C27 C28 . . . . -157.1 ?

loop_
_cod_related_entry_id
_cod_related_entry_database
_cod_related_entry_code
1 ChemSpider 30654552
